data_1557817
loop_
_publ_author_name
'Chadeayne, Andrew R.'
'Pham, Duyen N. K.'
'Golen, James A.'
'Manke, David R.'

_publ_section_title
;
 5-MeO-DALT: the freebase of N,N-diallyl-5-methoxytryptamine
;
_journal_coeditor_code BX4017
_journal_issue 4
_journal_name_full IUCrData
_journal_paper_doi 10.1107/S2414314620004988
_journal_volume 5
_journal_year 2020
_chemical_formula_iupac 'C17 H22 N2 O'
_chemical_formula_moiety 'C17 H22 N2 O'
_chemical_formula_sum 'C17 H22 N2 O'
_chemical_formula_weight 270.36
_chemical_name_common
;
<i>N</i>,<i>N</i>-Diallyl-5-methoxytryptamine
;
_chemical_name_systematic <i>N</i>-[2-(5-Methoxy-1<i>H</i>-indol-3-yl)ethyl]-<i>N</i>-(prop-2-en-1-yl)prop-2-en-1-amine
_space_group_crystal_system monoclinic
_space_group_IT_number 14
_space_group_name_Hall '-P 2yn'
_space_group_name_H-M_alt 'P 1 21/n 1'
_atom_sites_solution_hydrogens mixed
_audit_creation_method
;
Olex2 1.3
(compiled 2020.02.04 svn.rd84adfe8 for OlexSys, GUI svn.r6032)
;
_cell_angle_alpha 90
_cell_angle_beta 91.626(3)
_cell_angle_gamma 90
_cell_formula_units_Z 4
_cell_length_a 6.1444(6)
_cell_length_b 12.8514(13)
_cell_length_c 19.3315(19)
_cell_measurement_reflns_used 7918
_cell_measurement_temperature 296(2)
_cell_measurement_theta_max 24.47
_cell_measurement_theta_min 3.17
_cell_volume 1525.9(3)
_computing_cell_refinement
;
SAINT (Bruker, 2018)
;
_computing_data_collection
;
APEX3 (Bruker, 2018)
;
_computing_data_reduction
;
SAINT (Bruker, 2018)
;
_computing_molecular_graphics
;
<i>OLEX2</i> (Dolomanov <i>et al.</i>,  2009)
;
_computing_publication_material
;
publCIF (Westrip, 2010)
;
_computing_structure_refinement
;
SHELXL2018 (Sheldrick, 2015b)
;
_computing_structure_solution
;
SHELXT2014 (Sheldrick, 2015a)
;
_diffrn_ambient_temperature 296.15
_diffrn_measured_fraction_theta_full 0.996
_diffrn_measured_fraction_theta_max 0.989
_diffrn_measurement_device_type 'Bruker D8 Venture CMOS'
_diffrn_measurement_method '\f and \w scans'
_diffrn_radiation_type MoK\a
_diffrn_radiation_wavelength 0.71073
_diffrn_reflns_av_R_equivalents 0.0678
_diffrn_reflns_av_unetI/netI 0.0226
_diffrn_reflns_limit_h_max 7
_diffrn_reflns_limit_h_min -7
_diffrn_reflns_limit_k_max 15
_diffrn_reflns_limit_k_min -15
_diffrn_reflns_limit_l_max 23
_diffrn_reflns_limit_l_min -23
_diffrn_reflns_number 45375
_diffrn_reflns_theta_full 25.242
_diffrn_reflns_theta_max 25.462
_diffrn_reflns_theta_min 3.170
_diffrn_source_current 30.0
_diffrn_source_power 1.5
_diffrn_source_voltage 50.0
_diffrn_standards_number 0
_exptl_absorpt_coefficient_mu 0.074
_exptl_absorpt_correction_T_max 0.7452
_exptl_absorpt_correction_T_min 0.6939
_exptl_absorpt_correction_type multi-scan
_exptl_absorpt_process_details
;
(SADABS; Bruker, 2018)
;
_exptl_crystal_colour colourless
_exptl_crystal_density_diffrn 1.177
_exptl_crystal_description PLATE
_exptl_crystal_F_000 584
_exptl_crystal_size_max 0.3
_exptl_crystal_size_mid 0.1
_exptl_crystal_size_min 0.03
_refine_diff_density_max 0.154
_refine_diff_density_min -0.128
_refine_ls_extinction_coef 0.036(4)
_refine_ls_extinction_expression Fc^*^=kFc[1+0.001xFc^2^\l^3^/sin(2\q)]^-1/4^
_refine_ls_extinction_method
;
SHELXL2018 (Sheldrick, 2015b)
;
_refine_ls_goodness_of_fit_ref 1.050
_refine_ls_hydrogen_treatment mixed
_refine_ls_matrix_type full
_refine_ls_number_parameters 186
_refine_ls_number_reflns 2810
_refine_ls_number_restraints 1
_refine_ls_restrained_S_all 1.050
_refine_ls_R_factor_all 0.0598
_refine_ls_R_factor_gt 0.0408
_refine_ls_shift/su_max 0.000
_refine_ls_shift/su_mean 0.000
_refine_ls_structure_factor_coef Fsqd
_refine_ls_weighting_details 'w=1/[\s^2^(Fo^2^)+(0.0421P)^2^+0.3975P] where P=(Fo^2^+2Fc^2^)/3'
_refine_ls_weighting_scheme calc
_refine_ls_wR_factor_gt 0.0941
_refine_ls_wR_factor_ref 0.1057
_reflns_number_gt 2145
_reflns_number_total 2810
_reflns_threshold_expression 'I > 2\s(I)'
_cod_data_source_file bx4017sup1.cif
_cod_data_source_block I
_cod_original_sg_symbol_H-M 'P 21/n'
_cod_database_code 1557817
_shelx_space_group_comment
;
The symmetry employed for this shelxl refinement is uniquely defined
by the following loop, which should always be used as a source of
symmetry information in preference to the above space-group names.
They are only intended as comments.
;
_shelx_estimated_absorpt_t_min 0.978
_shelx_estimated_absorpt_t_max 0.998

loop_
_space_group_symop_operation_xyz
'x, y, z'
'-x+1/2, y+1/2, -z+1/2'
'-x, -y, -z'
'x-1/2, -y-1/2, z-1/2'

loop_
_atom_site_type_symbol
_atom_site_label
_atom_site_fract_x
_atom_site_fract_y
_atom_site_fract_z
_atom_site_U_iso_or_equiv
_atom_site_adp_type
_atom_site_calc_flag
_atom_site_occupancy
_atom_site_disorder_assembly
_atom_site_disorder_group
O O1 0.4047(2) 0.31452(11) 0.55090(6) 0.0675(4) Uani d 1 . .
N N1 0.0481(2) 0.15647(10) 0.30952(7) 0.0470(4) Uani d 1 . .
N N2 0.71726(19) 0.46740(9) 0.22429(6) 0.0382(3) Uani d 1 . .
C C1 0.1988(3) 0.18855(12) 0.26318(9) 0.0459(4) Uani d 1 . .
H H1A 0.192685 0.173076 0.216165 0.055 Uiso calc 1 . .
C C2 0.1120(2) 0.19241(11) 0.37388(8) 0.0417(4) Uani d 1 . .
C C3 0.0196(3) 0.17930(13) 0.43823(9) 0.0504(4) Uani d 1 . .
H H3 -0.109406 0.142352 0.442694 0.060 Uiso calc 1 . .
C C4 0.1243(3) 0.22242(14) 0.49473(9) 0.0541(5) Uani d 1 . .
H H4 0.064549 0.214786 0.538107 0.065 Uiso calc 1 . .
C C5 0.3194(3) 0.27783(13) 0.48877(9) 0.0491(4) Uani d 1 . .
C C6 0.4115(3) 0.29288(12) 0.42553(8) 0.0452(4) Uani d 1 . .
H H6 0.539720 0.330673 0.421748 0.054 Uiso calc 1 . .
C C7 0.3063(2) 0.24944(11) 0.36668(8) 0.0392(4) Uani d 1 . .
C C8 0.3590(2) 0.24612(11) 0.29497(8) 0.0406(4) Uani d 1 . .
C C9 0.5518(3) 0.29470(12) 0.26205(9) 0.0473(4) Uani d 1 . .
H H9A 0.572877 0.262073 0.217492 0.057 Uiso calc 1 . .
H H9B 0.680614 0.281261 0.290827 0.057 Uiso calc 1 . .
C C10 0.5280(2) 0.41216(11) 0.25165(8) 0.0389(4) Uani d 1 . .
H H10A 0.404340 0.424296 0.220377 0.047 Uiso calc 1 . .
H H10B 0.493855 0.443084 0.295809 0.047 Uiso calc 1 . .
C C11 0.9078(2) 0.46679(13) 0.27223(8) 0.0445(4) Uani d 1 . .
H H11A 1.029007 0.500425 0.250178 0.053 Uiso calc 1 . .
H H11B 0.949342 0.395345 0.281998 0.053 Uiso calc 1 . .
C C12 0.8647(3) 0.52092(13) 0.33844(9) 0.0479(4) Uani d 1 . .
H H12 0.791552 0.584226 0.335903 0.058 Uiso calc 1 . .
C C13 0.9215(3) 0.48650(16) 0.39976(10) 0.0649(5) Uani d 1 . .
H H13A 0.994865 0.423490 0.404413 0.078 Uiso calc 1 . .
H H13B 0.888570 0.524946 0.438859 0.078 Uiso calc 1 . .
C C14 0.7732(3) 0.42746(13) 0.15593(8) 0.0478(4) Uani d 1 . .
H H14A 0.643138 0.426748 0.126309 0.057 Uiso calc 1 . .
H H14B 0.823752 0.356257 0.160826 0.057 Uiso calc 1 . .
C C15 0.9444(3) 0.49012(14) 0.12192(9) 0.0540(5) Uani d 1 . .
H H15 0.939074 0.562062 0.126783 0.065 Uiso calc 1 . .
C C16 1.0998(4) 0.45147(19) 0.08615(11) 0.0799(7) Uani d 1 . .
H H16A 1.110188 0.379848 0.080213 0.096 Uiso calc 1 . .
H H16B 1.201163 0.495318 0.066365 0.096 Uiso calc 1 . .
C C17 0.6043(4) 0.36914(19) 0.54980(11) 0.0765(6) Uani d 1 . .
H H17A 0.641883 0.393335 0.595580 0.115 Uiso calc 1 . .
H H17B 0.589963 0.427531 0.519037 0.115 Uiso calc 1 . .
H H17C 0.716441 0.323651 0.534050 0.115 Uiso calc 1 . .
H H1 -0.053(3) 0.1114(13) 0.3001(11) 0.092 Uiso d 1 . .

loop_
_atom_site_aniso_label
_atom_site_aniso_U_11
_atom_site_aniso_U_22
_atom_site_aniso_U_33
_atom_site_aniso_U_12
_atom_site_aniso_U_13
_atom_site_aniso_U_23
O1 0.0743(9) 0.0789(9) 0.0489(8) 0.0010(7) -0.0049(6) -0.0074(6)
N1 0.0463(8) 0.0388(8) 0.0558(9) -0.0055(6) -0.0007(6) -0.0011(6)
N2 0.0355(6) 0.0353(7) 0.0437(7) -0.0011(5) 0.0004(5) -0.0024(5)
C1 0.0538(9) 0.0367(8) 0.0475(9) 0.0008(7) 0.0026(7) -0.0016(7)
C2 0.0418(8) 0.0321(8) 0.0511(9) 0.0035(6) 0.0001(7) 0.0027(7)
C3 0.0470(9) 0.0445(9) 0.0600(11) 0.0000(7) 0.0077(8) 0.0084(8)
C4 0.0584(11) 0.0562(10) 0.0481(10) 0.0097(8) 0.0087(8) 0.0089(8)
C5 0.0527(10) 0.0472(9) 0.0470(10) 0.0095(8) -0.0031(8) -0.0005(7)
C6 0.0432(8) 0.0380(8) 0.0542(10) 0.0029(7) -0.0008(7) -0.0010(7)
C7 0.0394(8) 0.0299(7) 0.0482(9) 0.0045(6) 0.0011(7) 0.0017(6)
C8 0.0430(8) 0.0284(7) 0.0505(9) 0.0037(6) 0.0036(7) 0.0001(6)
C9 0.0470(9) 0.0369(9) 0.0586(10) 0.0028(7) 0.0113(8) 0.0011(7)
C10 0.0342(8) 0.0364(8) 0.0459(9) 0.0010(6) 0.0001(6) 0.0000(6)
C11 0.0359(8) 0.0437(9) 0.0537(10) -0.0013(7) -0.0023(7) -0.0043(7)
C12 0.0481(9) 0.0401(9) 0.0552(10) -0.0033(7) -0.0054(8) -0.0054(7)
C13 0.0702(13) 0.0677(12) 0.0559(11) 0.0061(10) -0.0122(9) -0.0051(9)
C14 0.0490(9) 0.0482(9) 0.0465(9) -0.0083(7) 0.0035(7) -0.0048(7)
C15 0.0577(11) 0.0540(10) 0.0505(10) -0.0133(8) 0.0043(8) -0.0003(8)
C16 0.0770(14) 0.0871(15) 0.0769(14) -0.0315(12) 0.0275(12) -0.0193(12)
C17 0.0753(14) 0.0892(16) 0.0639(13) -0.0017(12) -0.0156(10) -0.0125(11)

loop_
_atom_type_symbol
_atom_type_description
_atom_type_scat_dispersion_real
_atom_type_scat_dispersion_imag
_atom_type_scat_source
C C 0.0033 0.0016 'International Tables Vol C Tables 4.2.6.8 and 6.1.1.4'
H H 0.0000 0.0000 'International Tables Vol C Tables 4.2.6.8 and 6.1.1.4'
N N 0.0061 0.0033 'International Tables Vol C Tables 4.2.6.8 and 6.1.1.4'
O O 0.0106 0.0060 'International Tables Vol C Tables 4.2.6.8 and 6.1.1.4'

loop_
_geom_angle_atom_site_label_1
_geom_angle_atom_site_label_2
_geom_angle_atom_site_label_3
_geom_angle_site_symmetry_1
_geom_angle_site_symmetry_3
_geom_angle
_geom_angle_publ_flag
C5 O1 C17 . . 117.69(15) ?
C1 N1 C2 . . 108.04(13) ?
C1 N1 H1 . . 123.8(15) ?
C2 N1 H1 . . 127.0(15) ?
C11 N2 C10 . . 113.15(12) ?
C14 N2 C10 . . 111.23(12) ?
C14 N2 C11 . . 111.24(12) ?
N1 C1 H1A . . 124.4 ?
C8 C1 N1 . . 111.17(14) ?
C8 C1 H1A . . 124.4 ?
N1 C2 C3 . . 130.91(15) ?
N1 C2 C7 . . 107.83(14) ?
C3 C2 C7 . . 121.25(15) ?
C2 C3 H3 . . 121.0 ?
C4 C3 C2 . . 118.00(16) ?
C4 C3 H3 . . 121.0 ?
C3 C4 H4 . . 119.2 ?
C3 C4 C5 . . 121.57(16) ?
C5 C4 H4 . . 119.2 ?
O1 C5 C4 . . 113.98(15) ?
C6 C5 O1 . . 124.76(16) ?
C6 C5 C4 . . 121.26(16) ?
C5 C6 H6 . . 120.9 ?
C5 C6 C7 . . 118.12(15) ?
C7 C6 H6 . . 120.9 ?
C2 C7 C8 . . 107.18(13) ?
C6 C7 C2 . . 119.78(14) ?
C6 C7 C8 . . 133.00(14) ?
C1 C8 C7 . . 105.77(13) ?
C1 C8 C9 . . 127.18(15) ?
C7 C8 C9 . . 127.04(14) ?
C8 C9 H9A . . 108.9 ?
C8 C9 H9B . . 108.9 ?
C8 C9 C10 . . 113.19(13) ?
H9A C9 H9B . . 107.8 ?
C10 C9 H9A . . 108.9 ?
C10 C9 H9B . . 108.9 ?
N2 C10 C9 . . 116.70(12) ?
N2 C10 H10A . . 108.1 ?
N2 C10 H10B . . 108.1 ?
C9 C10 H10A . . 108.1 ?
C9 C10 H10B . . 108.1 ?
H10A C10 H10B . . 107.3 ?
N2 C11 H11A . . 109.1 ?
N2 C11 H11B . . 109.1 ?
N2 C11 C12 . . 112.40(13) ?
H11A C11 H11B . . 107.9 ?
C12 C11 H11A . . 109.1 ?
C12 C11 H11B . . 109.1 ?
C11 C12 H12 . . 117.5 ?
C13 C12 C11 . . 125.04(17) ?
C13 C12 H12 . . 117.5 ?
C12 C13 H13A . . 120.0 ?
C12 C13 H13B . . 120.0 ?
H13A C13 H13B . . 120.0 ?
N2 C14 H14A . . 108.9 ?
N2 C14 H14B . . 108.9 ?
N2 C14 C15 . . 113.21(13) ?
H14A C14 H14B . . 107.7 ?
C15 C14 H14A . . 108.9 ?
C15 C14 H14B . . 108.9 ?
C14 C15 H15 . . 117.7 ?
C16 C15 C14 . . 124.64(18) ?
C16 C15 H15 . . 117.7 ?
C15 C16 H16A . . 120.0 ?
C15 C16 H16B . . 120.0 ?
H16A C16 H16B . . 120.0 ?
O1 C17 H17A . . 109.5 ?
O1 C17 H17B . . 109.5 ?
O1 C17 H17C . . 109.5 ?
H17A C17 H17B . . 109.5 ?
H17A C17 H17C . . 109.5 ?
H17B C17 H17C . . 109.5 ?

loop_
_geom_bond_atom_site_label_1
_geom_bond_atom_site_label_2
_geom_bond_site_symmetry_2
_geom_bond_distance
_geom_bond_publ_flag
O1 C5 . 1.380(2) ?
O1 C17 . 1.414(2) ?
N1 C1 . 1.370(2) ?
N1 C2 . 1.374(2) ?
N1 H1 . 0.863(5) ?
N2 C10 . 1.4735(18) ?
N2 C11 . 1.4726(19) ?
N2 C14 . 1.4677(19) ?
C1 H1A . 0.9300 ?
C1 C8 . 1.364(2) ?
C2 C3 . 1.392(2) ?
C2 C7 . 1.411(2) ?
C3 H3 . 0.9300 ?
C3 C4 . 1.369(2) ?
C4 H4 . 0.9300 ?
C4 C5 . 1.402(2) ?
C5 C6 . 1.375(2) ?
C6 H6 . 0.9300 ?
C6 C7 . 1.408(2) ?
C7 C8 . 1.433(2) ?
C8 C9 . 1.497(2) ?
C9 H9A . 0.9700 ?
C9 H9B . 0.9700 ?
C9 C10 . 1.529(2) ?
C10 H10A . 0.9700 ?
C10 H10B . 0.9700 ?
C11 H11A . 0.9700 ?
C11 H11B . 0.9700 ?
C11 C12 . 1.487(2) ?
C12 H12 . 0.9300 ?
C12 C13 . 1.303(2) ?
C13 H13A . 0.9300 ?
C13 H13B . 0.9300 ?
C14 H14A . 0.9700 ?
C14 H14B . 0.9700 ?
C14 C15 . 1.492(2) ?
C15 H15 . 0.9300 ?
C15 C16 . 1.294(3) ?
C16 H16A . 0.9300 ?
C16 H16B . 0.9300 ?
C17 H17A . 0.9600 ?
C17 H17B . 0.9600 ?
C17 H17C . 0.9600 ?

loop_
_geom_hbond_atom_site_label_D
_geom_hbond_atom_site_label_H
_geom_hbond_atom_site_label_A
_geom_hbond_site_symmetry_A
_geom_hbond_distance_DH
_geom_hbond_distance_HA
_geom_hbond_distance_DA
_geom_hbond_angle_DHA
_geom_hbond_publ_flag
N1 H1 N2 2_545 0.863(5) 2.155(9) 2.9880(18) 162(2) yes

loop_
_geom_torsion_atom_site_label_1
_geom_torsion_atom_site_label_2
_geom_torsion_atom_site_label_3
_geom_torsion_atom_site_label_4
_geom_torsion_site_symmetry_1
_geom_torsion_site_symmetry_2
_geom_torsion_site_symmetry_3
_geom_torsion_site_symmetry_4
_geom_torsion
_geom_torsion_publ_flag
O1 C5 C6 C7 . . . . 179.25(14) ?
N1 C1 C8 C7 . . . . 0.67(17) ?
N1 C1 C8 C9 . . . . 179.97(14) ?
N1 C2 C3 C4 . . . . 178.16(16) ?
N1 C2 C7 C6 . . . . -178.18(13) ?
N1 C2 C7 C8 . . . . -0.40(16) ?
N2 C11 C12 C13 . . . . 135.82(18) ?
N2 C14 C15 C16 . . . . 140.91(19) ?
C1 N1 C2 C3 . . . . -178.24(16) ?
C1 N1 C2 C7 . . . . 0.80(17) ?
C1 C8 C9 C10 . . . . 103.67(18) ?
C2 N1 C1 C8 . . . . -0.94(18) ?
C2 C3 C4 C5 . . . . -0.3(2) ?
C2 C7 C8 C1 . . . . -0.16(16) ?
C2 C7 C8 C9 . . . . -179.46(14) ?
C3 C2 C7 C6 . . . . 1.0(2) ?
C3 C2 C7 C8 . . . . 178.75(14) ?
C3 C4 C5 O1 . . . . -178.99(15) ?
C3 C4 C5 C6 . . . . 1.3(3) ?
C4 C5 C6 C7 . . . . -1.1(2) ?
C5 C6 C7 C2 . . . . 0.0(2) ?
C5 C6 C7 C8 . . . . -177.13(15) ?
C6 C7 C8 C1 . . . . 177.21(16) ?
C6 C7 C8 C9 . . . . -2.1(3) ?
C7 C2 C3 C4 . . . . -0.8(2) ?
C7 C8 C9 C10 . . . . -77.2(2) ?
C8 C9 C10 N2 . . . . 175.60(13) ?
C10 N2 C11 C12 . . . . -62.30(17) ?
C10 N2 C14 C15 . . . . 172.28(13) ?
C11 N2 C10 C9 . . . . -65.85(17) ?
C11 N2 C14 C15 . . . . -60.60(18) ?
C14 N2 C10 C9 . . . . 60.23(18) ?
C14 N2 C11 C12 . . . . 171.63(13) ?
C17 O1 C5 C4 . . . . 178.50(16) ?
C17 O1 C5 C6 . . . . -1.8(2) ?

_cod_database_fobs_code 1557817
